data_4509209
loop_
_publ_author_name
'Jim\'enez, Claudio A.'
'Belmar, Julio B.'
'Ort\'iz, Leandro'
'Hidalgo, Paulina'
'Fabelo, Oscar'
'Pas\'an, Jorge'
'Ruiz-P\'erez, Catalina'

_publ_section_title
;
 Influence of the Aliphatic Wrapping in the Crystal Structure of Benzene
 Tricarboxamide Supramolecular Polymers
;
_journal_issue 12
_journal_name_full 'Crystal Growth &amp; Design'
_journal_page_first 4987
_journal_paper_doi 10.1021/cg801054e
_journal_volume 9
_journal_year 2009
_chemical_formula_sum 'C18 H27 N3 O3'
_chemical_formula_weight 333.43
_space_group_IT_number 161
_symmetry_cell_setting trigonal
_symmetry_Int_Tables_number 161
_symmetry_space_group_name_Hall 'R 3 -2"c'
_symmetry_space_group_name_H-M 'R 3 c :H'
_atom_sites_solution_hydrogens geom
_atom_sites_solution_primary direct
_atom_sites_solution_secondary difmap
_audit_creation_method SHELXL-97
_cell_angle_alpha 90.00
_cell_angle_beta 90.00
_cell_angle_gamma 120.00
_cell_formula_units_Z 6
_cell_length_a 14.149(2)
_cell_length_b 14.149(2)
_cell_length_c 15.550(3)
_cell_measurement_temperature 293(2)
_cell_volume 2696.0(7)
_computing_cell_refinement 'HKL2000 (Otwinowski & Minor, 1997)'
_computing_data_collection 'Collect (Bruker AXS BV, 1997-2004)'
_computing_data_reduction 'HKL2000 (Otwinowski & Minor, 1997)'
_computing_molecular_graphics 'Ortep-3 for Windows (Farrugia, 1997)'
_computing_publication_material 'WinGX publication routines (Farrugia, 1999)'
_computing_structure_refinement 'SHELXL-97 (Sheldrick, 1997)'
_computing_structure_solution 'SHELXL-97 (Sheldrick, 1997)'
_diffrn_ambient_temperature 293(2)
_diffrn_detector 'CCD plate'
_diffrn_detector_area_resol_mean 9
_diffrn_measured_fraction_theta_full 0.990
_diffrn_measured_fraction_theta_max 0.990
_diffrn_measurement_device '95mm CCD camera on \k-goniostat'
_diffrn_measurement_device_type KappaCCD
_diffrn_measurement_method 'CCD rotation images, thick slices'
_diffrn_radiation_monochromator 'horizonally mounted graphite crystal'
_diffrn_radiation_probe x-ray
_diffrn_radiation_type MoK\a
_diffrn_radiation_wavelength 0.71073
_diffrn_reflns_av_R_equivalents 0.0637
_diffrn_reflns_av_sigmaI/netI 0.0324
_diffrn_reflns_limit_h_max 17
_diffrn_reflns_limit_h_min -19
_diffrn_reflns_limit_k_max 19
_diffrn_reflns_limit_k_min -12
_diffrn_reflns_limit_l_max 18
_diffrn_reflns_limit_l_min -21
_diffrn_reflns_number 5605
_diffrn_reflns_theta_full 28.69
_diffrn_reflns_theta_max 28.69
_diffrn_reflns_theta_min 2.88
_diffrn_source 'Enraf Nonius FR590'
_exptl_absorpt_coefficient_mu 0.085
_exptl_absorpt_correction_type none
_exptl_crystal_colour colourless
_exptl_crystal_density_diffrn 1.232
_exptl_crystal_density_method 'not measured'
_exptl_crystal_description neadle
_exptl_crystal_F_000 1080
_exptl_crystal_size_max 0.30
_exptl_crystal_size_mid 0.20
_exptl_crystal_size_min 0.20
_refine_diff_density_max 0.297
_refine_diff_density_min -0.357
_refine_diff_density_rms 0.069
_refine_ls_extinction_method none
_refine_ls_goodness_of_fit_ref 1.119
_refine_ls_hydrogen_treatment constr
_refine_ls_matrix_type full
_refine_ls_number_parameters 74
_refine_ls_number_reflns 770
_refine_ls_number_restraints 1
_refine_ls_restrained_S_all 1.118
_refine_ls_R_factor_all 0.0678
_refine_ls_R_factor_gt 0.0630
_refine_ls_shift/su_max 0.000
_refine_ls_shift/su_mean 0.000
_refine_ls_structure_factor_coef Fsqd
_refine_ls_weighting_details 'calc w=1/[\s^2^(Fo^2^)+(0.1148P)^2^+0.7879P] where P=(Fo^2^+2Fc^2^)/3'
_refine_ls_weighting_scheme calc
_refine_ls_wR_factor_gt 0.1727
_refine_ls_wR_factor_ref 0.1784
_reflns_number_gt 701
_reflns_number_total 770
_reflns_threshold_expression >2sigma(I)
_cod_data_source_file cg801054esup1.cif
_cod_data_source_block compound3
_cod_original_cell_volume 2696.0(8)
_cod_original_sg_symbol_H-M 'R 3 c'
_cod_database_code 4509209

loop_
_symmetry_equiv_pos_as_xyz
'x, y, z'
'-y, x-y, z'
'-x+y, -x, z'
'-y, -x, z+1/2'
'-x+y, y, z+1/2'
'x, x-y, z+1/2'
'x+2/3, y+1/3, z+1/3'
'-y+2/3, x-y+1/3, z+1/3'
'-x+y+2/3, -x+1/3, z+1/3'
'-y+2/3, -x+1/3, z+5/6'
'-x+y+2/3, y+1/3, z+5/6'
'x+2/3, x-y+1/3, z+5/6'
'x+1/3, y+2/3, z+2/3'
'-y+1/3, x-y+2/3, z+2/3'
'-x+y+1/3, -x+2/3, z+2/3'
'-y+1/3, -x+2/3, z+7/6'
'-x+y+1/3, y+2/3, z+7/6'
'x+1/3, x-y+2/3, z+7/6'

loop_
_atom_site_label
_atom_site_type_symbol
_atom_site_fract_x
_atom_site_fract_y
_atom_site_fract_z
_atom_site_U_iso_or_equiv
_atom_site_adp_type
_atom_site_occupancy
_atom_site_symmetry_multiplicity
_atom_site_calc_flag
_atom_site_refinement_flags
C1 C 0.9266(2) 0.8890(2) 0.90910(19) 0.0410(7) Uani 1 1 d .
H1 H 0.8772 0.8144 0.9093 0.049 Uiso 1 1 calc R
C2 C 1.0376(2) 0.9260(2) 0.90892(18) 0.0405(7) Uani 1 1 d .
O1 O 1.1730(2) 0.8815(2) 0.9448(2) 0.0645(8) Uani 1 1 d .
C3 C 1.0828(3) 0.8500(2) 0.9145(2) 0.0465(7) Uani 1 1 d .
N1 N 1.0204(2) 0.7493(2) 0.8843(2) 0.0558(8) Uani 1 1 d .
H1A H 0.9586 0.7322 0.8612 0.067 Uiso 1 1 calc R
C4 C 1.0538(3) 0.6665(3) 0.8891(2) 0.0560(9) Uani 1 1 d .
H4A H 0.9892 0.5953 0.8958 0.067 Uiso 1 1 calc R
H4B H 1.0987 0.6803 0.9399 0.067 Uiso 1 1 calc R
C5 C 1.1156(4) 0.6642(4) 0.8128(3) 0.0705(11) Uani 1 1 d .
H5A H 1.1795 0.7358 0.8050 0.085 Uiso 1 1 calc R
H5B H 1.0702 0.6478 0.7620 0.085 Uiso 1 1 calc R
C6 C 1.1516(4) 0.5793(5) 0.8221(4) 0.0790(13) Uani 1 1 d .
H6A H 1.1912 0.5802 0.7716 0.119 Uiso 1 1 calc R
H6B H 1.0886 0.5082 0.8288 0.119 Uiso 1 1 calc R
H6C H 1.1978 0.5962 0.8716 0.119 Uiso 1 1 calc R

loop_
_atom_site_aniso_label
_atom_site_aniso_U_11
_atom_site_aniso_U_22
_atom_site_aniso_U_33
_atom_site_aniso_U_23
_atom_site_aniso_U_13
_atom_site_aniso_U_12
C1 0.0385(14) 0.0333(13) 0.0486(15) 0.0039(10) -0.0045(11) 0.0160(10)
C2 0.0399(14) 0.0391(14) 0.0447(14) -0.0043(11) -0.0077(11) 0.0215(12)
O1 0.0537(14) 0.0555(14) 0.092(2) -0.0174(13) -0.0314(13) 0.0329(12)
C3 0.0470(15) 0.0449(15) 0.0515(15) -0.0057(12) -0.0120(12) 0.0259(13)
N1 0.0505(14) 0.0460(14) 0.077(2) -0.0135(14) -0.0206(13) 0.0290(12)
C4 0.0594(19) 0.0490(17) 0.0658(19) -0.0065(15) -0.0078(16) 0.0318(15)
C5 0.073(3) 0.069(2) 0.082(3) 0.011(2) 0.010(2) 0.045(2)
C6 0.082(3) 0.086(3) 0.090(3) -0.010(2) 0.004(2) 0.058(3)

loop_
_atom_type_symbol
_atom_type_description
_atom_type_scat_dispersion_real
_atom_type_scat_dispersion_imag
_atom_type_scat_source
C C 0.0033 0.0000 'International Tables Vol C Tables 4.2.6.8 and 6.1.1.4'
H H 0.0000 0.0000 'International Tables Vol C Tables 4.2.6.8 and 6.1.1.4'
N N 0.0061 0.0000 'International Tables Vol C Tables 4.2.6.8 and 6.1.1.4'
O O 0.0106 0.0000 'International Tables Vol C Tables 4.2.6.8 and 6.1.1.4'

loop_
_geom_angle_atom_site_label_1
_geom_angle_atom_site_label_2
_geom_angle_atom_site_label_3
_geom_angle
_geom_angle_site_symmetry_1
_geom_angle_site_symmetry_3
C2 C1 C2 120.6(3) . 3_675
C1 C2 C1 119.4(3) . 2_765
C1 C2 C3 122.5(3) . .
C1 C2 C3 118.0(2) 2_765 .
O1 C3 N1 122.7(3) . .
O1 C3 C2 120.3(3) . .
N1 C3 C2 117.0(3) . .
C3 N1 C4 122.0(3) . .
N1 C4 C5 113.9(3) . .
C4 C5 C6 111.9(4) . .

loop_
_geom_bond_atom_site_label_1
_geom_bond_atom_site_label_2
_geom_bond_distance
_geom_bond_site_symmetry_2
C1 C2 1.385(4) .
C1 C2 1.390(4) 3_675
C2 C1 1.390(4) 2_765
C2 C3 1.503(4) .
O1 C3 1.217(4) .
C3 N1 1.332(4) .
N1 C4 1.468(4) .
C4 C5 1.484(6) .
C5 C6 1.529(6) .
